data_4314933
loop_
_publ_author_name
'Jun-Fang Guo'
'Wai-Fun Yeung'
'Pui-Ha Lau'
'Xiu-Teng Wang'
'Song Gao'
'Wing-Tak Wong'
'Stephen Sin-Yin Chui'
'Chi-Ming Che'
'Wai-Yeung Wong'
'Tai-Chu Lau'

_publ_contact_author_address
;
Department of Biology and Chemistry
City University of Hong Kong
Tat Chee Road,
Kowloon Tong, 
Hong Kong.
;
_publ_contact_author_email BHTCLAU@cityu.edu.hk
_publ_contact_author_fax (852)27887406
_publ_contact_author_name 'Prof. T. C. Lau'
_publ_contact_author_phone (852)27887811
_publ_section_title
;
 trans-[OsIII(salen)(CN)2]-: A New Paramagnetic Building Block for the
 Construction of Molecule-Based Magnetic Materials
;
_journal_name_full 'Inorganic Chemistry'
_journal_page_first 1607
_journal_page_last 1614
_journal_paper_doi 10.1021/ic9020178
_journal_volume 49
_journal_year 2010
_chemical_formula_sum 'C27 H35 Cl Cu N7 O6 Os'
_chemical_formula_weight 842.82
_space_group_IT_number 15
_symmetry_cell_setting monoclinic
_symmetry_space_group_name_Hall '-A 2ya'
_symmetry_space_group_name_H-M 'A 1 2/a 1'
_audit_author_name STEPHEN
_audit_creation_date 2008-07-21T16:31
_audit_creation_method 'from EXP file using GSAS2CIF'
_audit_update_record ' 2008-07-21T16:31  Initial CIF as created by GSAS2CIF'
_cell_angle_alpha 90.0
_cell_angle_beta 92.237(3)
_cell_angle_gamma 90.0
_cell_formula_units_Z 8
_cell_length_a 26.3735(8)
_cell_length_b 13.4268(4)
_cell_length_c 18.3958(6)
_cell_volume 6509.2(3)
_computing_structure_refinement GSAS
_diffrn_radiation_polarisn_ratio 0.7
_diffrn_radiation_probe x-ray
_diffrn_radiation_wavelength 1.5406
_exptl_absorpt_correction_T_max 0.99600
_exptl_absorpt_correction_T_min 0.99599
_exptl_absorpt_process_details
;   GSAS Absorption/surface roughness correction: function number 0
 Debye-Scherrer absorption correction
Term (= MU.r/wave) =     0.15347E-02
Correction is not refined.
;
_pd_block_id 2008-07-21T16:31|TCL-P2|STEPHEN|Unknown
_pd_calc_method 'Rietveld Refinement'
_pd_meas_2theta_range_inc 0.02
_pd_meas_2theta_range_max 72.0
_pd_meas_2theta_range_min 1.5
_pd_meas_number_of_points 3526
_pd_phase_name TCL-P2
_pd_proc_2theta_range_inc 0.02
_pd_proc_2theta_range_max 71.99998
_pd_proc_2theta_range_min 1.49998
_pd_proc_info_datetime 2008-07-21T16:31:01
_pd_proc_ls_background_function
;   GSAS Background function number 7 with 36 terms.
 Linear interpolation
      1:    612.795     2:    286.835     3:    180.075     4:    124.154    
      5:    118.226     6:    112.356     7:    123.960     8:    109.604    
      9:    104.299    10:    168.804    11:    199.186    12:    145.404    
     13:    136.408    14:    201.758    15:    177.468    16:    148.579    
     17:    151.316    18:    103.943    19:    120.195    20:    75.6452    
     21:    90.2657    22:    76.3795    23:    81.4467    24:    77.5728    
     25:    51.2053    26:    66.4016    27:    50.5767    28:    69.3966    
     29:    29.7984    30:    68.8108    31:    54.1542    32:    60.8369    
     33:    55.5269    34:    54.8557    35:    41.4773    36:    35.1506    
;
_pd_proc_ls_peak_cutoff 0.00100
_pd_proc_ls_profile_function
;
 CW Profile function number 3 with  19 terms
 Pseudovoigt profile coefficients as parameterized in
 P. Thompson, D.E. Cox & J.B. Hastings (1987). J. Appl. Cryst.,20,79-83.
 Asymmetry correction of L.W. Finger, D.E. Cox & A. P. Jephcoat (1994).
 J. Appl. Cryst.,27,892-900.
 Peak tails are ignored  where the intensity is below 0.0010 times the peak
   Aniso. broadening axis   0.0   0.0   1.0
;
_pd_proc_ls_prof_R_factor 0.0601
_pd_proc_ls_prof_wR_expected 0.0585
_pd_proc_ls_prof_wR_factor 0.0810
_pd_proc_number_of_points 3526
_refine_ls_goodness_of_fit_all 1.39
_refine_ls_matrix_type full
_refine_ls_number_parameters 280
_refine_ls_number_restraints 248
_refine_ls_R_Fsqd_factor 0.08711
_refine_ls_shift/su_max 0.10
_refine_ls_shift/su_mean 0.01
_reflns_d_resolution_high 1.311
_reflns_d_resolution_low 13.177
_reflns_limit_h_max 21
_reflns_limit_h_min 0
_reflns_limit_k_max 10
_reflns_limit_k_min 0
_reflns_limit_l_max 14
_reflns_limit_l_min -14
_reflns_number_total 1522
_cod_data_source_file ic9020178_si_003.cif
_cod_data_source_block TCL-P2_publ
_cod_depositor_comments
;
The following automatic conversions were performed:

'_geom_angle_publ_flag' value 'N' changed to 'n' according to the
built-in table from CIF Core dictionary named 'cif_core.dic' version
2.4.1 from 2010-06-29 (183 times).

'_geom_bond_publ_flag' value 'N'
changed to 'n' according to the built-in table from CIF Core
dictionary named 'cif_core.dic' version 2.4.1 from 2010-06-29 (340
times).

Automatic conversion script
Id: cif_fix_values 1646 2011-03-28 12:23:43Z adriana 
;
_cod_database_code 4314933
_gsas_exptl_extinct_corr_t_min 1.00000
_gsas_exptl_extinct_corr_t_max 1.00000

loop_
_symmetry_equiv_pos_site_id
_symmetry_equiv_pos_as_xyz
1 +x,+y,+z
2 -x+1/2,+y,-z
-1 -x,-y,-z
-2 +x+1/2,-y,+z
101 +x,+y+1/2,+z+1/2
102 -x+1/2,+y+1/2,-z+1/2
-101 -x,-y+1/2,-z+1/2
-102 +x+1/2,-y+1/2,+z+1/2

loop_
_atom_site_type_symbol
_atom_site_label
_atom_site_fract_x
_atom_site_fract_y
_atom_site_fract_z
_atom_site_occupancy
_atom_site_thermal_displace_type
_atom_site_U_iso_or_equiv
_atom_site_symmetry_multiplicity
N N1 0.70293(5) 0.33104(10) -0.14048(8) 1.0 Uiso 0.025 8
Cu Cu2 0.67222(4) 0.23377(7) -0.06575(5) 1.0 Uiso 0.025 8
C C3 0.71874(5) 0.37798(10) -0.17642(7) 1.0 Uiso 0.025 8
N N4 0.612709(34) 0.20357(7) -0.13738(5) 1.0 Uiso 0.025 8
N N5 0.617609(34) 0.33157(6) -0.01431(5) 1.0 Uiso 0.025 8
N N6 0.643662(34) 0.12096(6) -0.00508(5) 1.0 Uiso 0.025 8
Os Os7 0.747954(28) 0.47599(6) -0.24746(5) 1.0 Uiso 0.025 8
C C8 0.580937(32) 0.29851(6) -0.13247(4) 1.0 Uiso 0.025 8
C C9 0.586235(31) 0.11261(6) -0.11246(5) 1.0 Uiso 0.025 8
C C10 0.627919(31) 0.19052(6) -0.21362(4) 1.0 Uiso 0.025 8
C C11 0.570608(31) 0.33179(6) -0.05739(4) 1.0 Uiso 0.025 8
C C12 0.608367(32) 0.27466(6) 0.05460(4) 1.0 Uiso 0.025 8
C C13 0.636684(31) 0.43723(6) -0.00130(4) 1.0 Uiso 0.025 8
C C14 0.606209(32) 0.16211(6) 0.04109(5) 1.0 Uiso 0.025 8
C C15 0.616469(32) 0.05273(6) -0.05741(4) 1.0 Uiso 0.025 8
C C16 0.682074(30) 0.05839(6) 0.03591(4) 1.0 Uiso 0.025 8
O O17 0.80342(4) 0.38861(11) -0.28245(10) 1.0 Uiso 0.025 8
O O18 0.69980(5) 0.41611(11) -0.32252(8) 1.0 Uiso 0.025 8
N N19 0.79242(4) 0.54524(8) -0.17416(6) 1.0 Uiso 0.025 8
N N20 0.696019(35) 0.56899(9) -0.20941(6) 1.0 Uiso 0.025 8
C C21 0.77881(6) 0.57424(10) -0.31828(7) 1.0 Uiso 0.025 8
H H22 0.59803(7) 0.35231(12) -0.15645(10) 1.0 Uiso 0.025 8
H H23 0.54906(6) 0.28720(14) -0.15779(10) 1.0 Uiso 0.025 8
H H24 0.55479(6) 0.13230(14) -0.09226(10) 1.0 Uiso 0.025 8
H H25 0.57824(7) 0.07021(12) -0.15306(8) 1.0 Uiso 0.025 8
H H26 0.59834(6) 0.17640(14) -0.24353(9) 1.0 Uiso 0.025 8
H H27 0.64383(7) 0.25131(11) -0.22983(10) 1.0 Uiso 0.025 8
H H28 0.65132(6) 0.13551(12) -0.21625(11) 1.0 Uiso 0.025 8
H H29 0.54647(6) 0.28693(12) -0.03661(10) 1.0 Uiso 0.025 8
H H30 0.55648(7) 0.39842(11) -0.05842(11) 1.0 Uiso 0.025 8
H H31 0.63516(6) 0.28950(14) 0.08932(9) 1.0 Uiso 0.025 8
H H32 0.57693(6) 0.29627(14) 0.07384(10) 1.0 Uiso 0.025 8
H H33 0.61097(6) 0.47580(13) 0.02122(10) 1.0 Uiso 0.025 8
H H34 0.66668(6) 0.43541(14) 0.02948(9) 1.0 Uiso 0.025 8
H H35 0.64456(7) 0.46802(13) -0.04627(8) 1.0 Uiso 0.025 8
H H36 0.57321(6) 0.14598(14) 0.02070(10) 1.0 Uiso 0.025 8
H H37 0.60939(7) 0.12836(13) 0.08662(8) 1.0 Uiso 0.025 8
H H38 0.64069(6) 0.01177(13) -0.08106(9) 1.0 Uiso 0.025 8
H H39 0.59415(6) 0.00875(12) -0.03223(9) 1.0 Uiso 0.025 8
H H40 0.66496(7) 0.00732(12) 0.06265(9) 1.0 Uiso 0.025 8
H H41 0.70425(6) 0.02705(13) 0.00296(9) 1.0 Uiso 0.025 8
H H42 0.70161(7) 0.10075(13) 0.06838(9) 1.0 Uiso 0.025 8
C C43 0.851724(32) 0.40240(10) -0.26464(6) 1.0 Uiso 0.025 8
C C44 0.65395(4) 0.45285(10) -0.33803(6) 1.0 Uiso 0.025 8
C C45 0.841336(32) 0.53218(9) -0.16653(6) 1.0 Uiso 0.025 8
C C46 0.767981(30) 0.62743(6) -0.13531(5) 1.0 Uiso 0.025 8
C C47 0.712254(30) 0.61770(6) -0.14183(5) 1.0 Uiso 0.025 8
C C48 0.649715(33) 0.57529(10) -0.23236(6) 1.0 Uiso 0.025 8
N N49 0.79650(13) 0.63118(17) -0.35972(11) 1.0 Uiso 0.025 8
C C50 0.887549(31) 0.34890(9) -0.30456(6) 1.0 Uiso 0.025 8
C C51 0.871400(33) 0.46823(9) -0.20948(6) 1.0 Uiso 0.025 8
C C52 0.628484(35) 0.52390(10) -0.29404(6) 1.0 Uiso 0.025 8
C C53 0.629279(34) 0.41835(10) -0.40067(5) 1.0 Uiso 0.025 8
H H54 0.85891(6) 0.57009(17) -0.12956(11) 1.0 Uiso 0.025 8
H H55 0.77811(7) 0.69133(11) -0.15476(10) 1.0 Uiso 0.025 8
H H56 0.77882(7) 0.62505(14) -0.08554(8) 1.0 Uiso 0.025 8
H H57 0.70056(7) 0.57859(13) -0.10214(8) 1.0 Uiso 0.025 8
H H58 0.69722(7) 0.68336(11) -0.13984(11) 1.0 Uiso 0.025 8
H H59 0.62724(6) 0.61586(18) -0.20535(10) 1.0 Uiso 0.025 8
H H60 0.87553(6) 0.30417(16) -0.34182(11) 1.0 Uiso 0.025 8
C C61 0.938197(31) 0.36184(9) -0.29327(6) 1.0 Uiso 0.025 8
C C62 0.925224(31) 0.47936(9) -0.20009(6) 1.0 Uiso 0.025 8
C C63 0.577775(34) 0.54901(10) -0.31658(5) 1.0 Uiso 0.025 8
C C64 0.580726(34) 0.44604(10) -0.41997(5) 1.0 Uiso 0.025 8
H H65 0.64716(7) 0.37461(17) -0.43169(9) 1.0 Uiso 0.025 8
H H66 0.96114(6) 0.32498(17) -0.32193(11) 1.0 Uiso 0.025 8
C C67 0.957945(32) 0.42780(9) -0.24046(6) 1.0 Uiso 0.025 8
H H68 0.93860(6) 0.52449(16) -0.16401(11) 1.0 Uiso 0.025 8
H H69 0.55927(6) 0.59489(16) -0.28791(10) 1.0 Uiso 0.025 8
C C70 0.554323(34) 0.51093(10) -0.37726(5) 1.0 Uiso 0.025 8
H H71 0.56501(6) 0.42107(19) -0.46367(9) 1.0 Uiso 0.025 8
H H72 0.99393(5) 0.43614(19) -0.23305(13) 1.0 Uiso 0.025 8
H H73 0.51997(6) 0.52927(19) -0.39027(11) 1.0 Uiso 0.025 8
Cl Cl74 0.91635(4) 0.22400(7) -0.46621(5) 1.0 Uiso 0.025 8
O O75 0.92844(10) 0.28478(15) -0.40708(9) 1.0 Uiso 0.025 8
O O76 0.91984(11) 0.11997(11) -0.45208(15) 1.0 Uiso 0.025 8
O O77 0.86689(6) 0.24231(20) -0.49350(14) 1.0 Uiso 0.025 8
O O78 0.94980(7) 0.24290(20) -0.52283(9) 1.0 Uiso 0.025 8

loop_
_atom_type_symbol
_atom_type_number_in_cell
_atom_type_scat_dispersion_real
_atom_type_scat_dispersion_imag
_atom_type_scat_Cromer_Mann_a1
_atom_type_scat_Cromer_Mann_a2
_atom_type_scat_Cromer_Mann_a3
_atom_type_scat_Cromer_Mann_a4
_atom_type_scat_Cromer_Mann_b1
_atom_type_scat_Cromer_Mann_b2
_atom_type_scat_Cromer_Mann_b3
_atom_type_scat_Cromer_Mann_b4
_atom_type_scat_Cromer_Mann_c
_atom_type_scat_source
N 56.0 0.000 0.000 12.2126 0.00570 3.13220 9.89330 2.01250 28.9975 1.16630 0.58260 -11.529 International_Tables_Vol_C
Cu 8.0 0.000 0.000 13.3380 3.58280 7.16760 0.24700 5.61580 11.3966 1.67350 64.8126 1.19100 International_Tables_Vol_C
C 216.0 0.000 0.000 2.31000 20.8439 1.02000 10.2075 1.58860 0.56870 0.86500 51.6512 0.21560 International_Tables_Vol_C
Os 8.0 0.000 0.000 28.1894 1.62903 16.1550 8.97948 14.9305 0.38266 5.67589 48.1647 11.0005 International_Tables_Vol_C
O 48.0 0.000 0.000 3.04850 13.2771 2.28680 5.70110 1.54630 0.32390 0.86700 32.9089 0.25080 International_Tables_Vol_C
H 280.0 0.000 0.000 0.49300 10.5109 0.32291 26.1257 0.14019 3.14236 0.04081 57.7997 0.00304 International_Tables_Vol_C
Cl 8.0 0.000 0.000 11.4604 0.01040 7.19640 1.16620 6.25560 18.5194 1.64550 47.7784 -9.5574 International_Tables_Vol_C

loop_
_geom_angle_atom_site_label_1
_geom_angle_atom_site_label_2
_geom_angle_atom_site_label_3
_geom_angle
_geom_angle_site_symmetry_1
_geom_angle_site_symmetry_2
_geom_angle_site_symmetry_3
_geom_angle_publ_flag
Cu2 N1 C3 178.62(13) 1_555 . 1_555 n
N1 Cu2 N4 90.43(6) 1_555 . 1_555 n
N1 Cu2 N6 170.65(7) 1_555 . 1_555 n
N1 Cu2 N49 79.08(8) 1_555 . 102_644 n
N4 Cu2 N6 85.13(5) 1_555 . 1_555 n
N4 Cu2 N49 76.39(9) 1_555 . 102_644 n
N6 Cu2 N49 91.86(8) 1_555 . 102_644 n
N1 C3 Os7 177.57(13) 1_555 . 1_555 n
Cu2 N4 C8 101.81(6) 1_555 . 1_555 n
Cu2 N4 C9 108.72(6) 1_555 . 1_555 n
Cu2 N4 C10 113.72(7) 1_555 . 1_555 n
C8 N4 C9 113.64(7) 1_555 . 1_555 n
C8 N4 C10 108.84(7) 1_555 . 1_555 n
C9 N4 C10 109.98(7) 1_555 . 1_555 n
C11 N5 C12 107.38(7) 1_555 . 1_555 n
C11 N5 C13 110.84(7) 1_555 . 1_555 n
C12 N5 C13 113.81(7) 1_555 . 1_555 n
Cu2 N6 C14 108.32(6) 1_555 . 1_555 n
Cu2 N6 C15 106.32(6) 1_555 . 1_555 n
Cu2 N6 C16 115.76(7) 1_555 . 1_555 n
C14 N6 C15 107.04(7) 1_555 . 1_555 n
C14 N6 C16 112.64(7) 1_555 . 1_555 n
C15 N6 C16 106.21(7) 1_555 . 1_555 n
C3 Os7 O17 97.34(7) 1_555 . 1_555 n
C3 Os7 O18 86.40(6) 1_555 . 1_555 n
C3 Os7 N19 95.49(6) 1_555 . 1_555 n
C3 Os7 N20 84.09(6) 1_555 . 1_555 n
C3 Os7 C21 178.88(7) 1_555 . 1_555 n
O17 Os7 O18 89.69(7) 1_555 . 1_555 n
O17 Os7 N19 94.20(6) 1_555 . 1_555 n
O17 Os7 N20 176.26(7) 1_555 . 1_555 n
O17 Os7 C21 81.91(7) 1_555 . 1_555 n
O18 Os7 N19 175.41(7) 1_555 . 1_555 n
O18 Os7 N20 93.86(6) 1_555 . 1_555 n
O18 Os7 C21 94.41(7) 1_555 . 1_555 n
N19 Os7 N20 82.20(5) 1_555 . 1_555 n
N19 Os7 C21 83.76(6) 1_555 . 1_555 n
N20 Os7 C21 96.61(6) 1_555 . 1_555 n
N4 C8 C11 115.20(7) 1_555 . 1_555 n
N4 C8 H22 109.23(13) 1_555 . 1_555 n
N4 C8 H23 108.17(13) 1_555 . 1_555 n
C11 C8 H22 107.74(12) 1_555 . 1_555 n
C11 C8 H23 108.08(13) 1_555 . 1_555 n
H22 C8 H23 108.22(17) 1_555 . 1_555 n
N4 C9 C15 113.89(7) 1_555 . 1_555 n
N4 C9 H24 108.44(13) 1_555 . 1_555 n
N4 C9 H25 109.88(13) 1_555 . 1_555 n
C15 C9 H24 109.36(13) 1_555 . 1_555 n
C15 C9 H25 107.69(12) 1_555 . 1_555 n
H24 C9 H25 107.41(17) 1_555 . 1_555 n
N4 C10 H26 108.83(13) 1_555 . 1_555 n
N4 C10 H27 109.11(13) 1_555 . 1_555 n
N4 C10 H28 109.55(13) 1_555 . 1_555 n
H26 C10 H27 110.06(17) 1_555 . 1_555 n
H26 C10 H28 109.18(17) 1_555 . 1_555 n
H27 C10 H28 110.09(16) 1_555 . 1_555 n
N5 C11 C8 108.94(7) 1_555 . 1_555 n
N5 C11 H29 110.25(12) 1_555 . 1_555 n
N5 C11 H30 109.48(13) 1_555 . 1_555 n
C8 C11 H29 109.13(13) 1_555 . 1_555 n
C8 C11 H30 110.09(14) 1_555 . 1_555 n
H29 C11 H30 108.94(16) 1_555 . 1_555 n
N5 C12 C14 111.70(7) 1_555 . 1_555 n
N5 C12 H31 108.47(13) 1_555 . 1_555 n
N5 C12 H32 109.11(13) 1_555 . 1_555 n
C14 C12 H31 109.64(13) 1_555 . 1_555 n
C14 C12 H32 109.33(13) 1_555 . 1_555 n
H31 C12 H32 108.53(16) 1_555 . 1_555 n
N5 C13 H33 109.64(12) 1_555 . 1_555 n
N5 C13 H34 109.31(13) 1_555 . 1_555 n
N5 C13 H35 110.44(13) 1_555 . 1_555 n
H33 C13 H34 109.93(16) 1_555 . 1_555 n
H33 C13 H35 108.76(17) 1_555 . 1_555 n
H34 C13 H35 108.75(17) 1_555 . 1_555 n
N6 C14 C12 116.92(7) 1_555 . 1_555 n
N6 C14 H36 108.42(13) 1_555 . 1_555 n
N6 C14 H37 107.31(13) 1_555 . 1_555 n
C12 C14 H36 108.28(13) 1_555 . 1_555 n
C12 C14 H37 108.98(12) 1_555 . 1_555 n
H36 C14 H37 106.48(18) 1_555 . 1_555 n
N6 C15 C9 109.66(7) 1_555 . 1_555 n
N6 C15 H38 109.42(12) 1_555 . 1_555 n
N6 C15 H39 110.66(13) 1_555 . 1_555 n
C9 C15 H38 110.31(12) 1_555 . 1_555 n
C9 C15 H39 109.54(12) 1_555 . 1_555 n
H38 C15 H39 107.23(16) 1_555 . 1_555 n
N6 C16 H40 109.54(12) 1_555 . 1_555 n
N6 C16 H41 110.27(12) 1_555 . 1_555 n
N6 C16 H42 108.49(12) 1_555 . 1_555 n
H40 C16 H41 108.66(16) 1_555 . 1_555 n
H40 C16 H42 110.71(16) 1_555 . 1_555 n
H41 C16 H42 109.18(16) 1_555 . 1_555 n
Os7 O17 C43 123.37(11) 1_555 . 1_555 n
Os7 O18 C44 123.09(11) 1_555 . 1_555 n
Os7 N19 C45 124.49(9) 1_555 . 1_555 n
Os7 N19 C46 114.94(7) 1_555 . 1_555 n
C45 N19 C46 119.82(10) 1_555 . 1_555 n
Os7 N20 C47 113.40(7) 1_555 . 1_555 n
Os7 N20 C48 125.73(9) 1_555 . 1_555 n
C47 N20 C48 119.85(10) 1_555 . 1_555 n
Os7 C21 N49 179.5936(12) 1_555 . 1_555 n
C8 H22 H23 35.67(10) 1_555 . 1_555 n
C8 H23 H22 36.11(10) 1_555 . 1_555 n
C9 H24 H25 36.23(11) 1_555 . 1_555 n
C9 H25 H24 36.36(10) 1_555 . 1_555 n
C12 H31 H32 35.82(10) 1_555 . 1_555 n
C12 H32 H31 35.65(10) 1_555 . 1_555 n
C13 H33 H35 35.51(10) 1_555 . 1_555 n
C13 H34 H35 35.63(11) 1_555 . 1_555 n
C13 H35 H33 35.73(10) 1_555 . 1_555 n
C13 H35 H34 35.62(10) 1_555 . 1_555 n
H33 H35 H34 60.57(10) 1_555 . 1_555 n
C14 H36 H37 36.63(11) 1_555 . 1_555 n
C14 H37 H36 36.89(10) 1_555 . 1_555 n
C15 H38 H39 36.50(10) 1_555 . 1_555 n
C15 H39 H38 36.28(10) 1_555 . 1_555 n
C16 H40 C53 171.99(17) 1_555 . 101_545 n
O17 C43 C50 117.31(12) 1_555 . 1_555 n
O17 C43 C51 125.83(11) 1_555 . 1_555 n
C50 C43 C51 116.84(8) 1_555 . 1_555 n
O18 C44 C52 124.66(10) 1_555 . 1_555 n
O18 C44 C53 116.78(11) 1_555 . 1_555 n
C52 C44 C53 118.56(9) 1_555 . 1_555 n
N19 C45 C51 126.13(10) 1_555 . 1_555 n
N19 C45 H54 117.11(15) 1_555 . 1_555 n
C51 C45 H54 116.74(13) 1_555 . 1_555 n
N19 C46 C47 110.29(7) 1_555 . 1_555 n
N19 C46 H55 110.52(13) 1_555 . 1_555 n
N19 C46 H56 108.73(14) 1_555 . 1_555 n
C47 C46 H55 109.62(13) 1_555 . 1_555 n
C47 C46 H56 109.69(13) 1_555 . 1_555 n
H55 C46 H56 107.96(17) 1_555 . 1_555 n
N20 C47 C46 111.61(7) 1_555 . 1_555 n
N20 C47 H57 108.15(13) 1_555 . 1_555 n
N20 C47 H58 109.55(14) 1_555 . 1_555 n
C46 C47 H57 109.58(13) 1_555 . 1_555 n
C46 C47 H58 108.93(13) 1_555 . 1_555 n
H57 C47 H58 108.97(17) 1_555 . 1_555 n
N20 C48 C52 124.85(10) 1_555 . 1_555 n
N20 C48 H59 117.94(15) 1_555 . 1_555 n
C52 C48 H59 117.17(13) 1_555 . 1_555 n
Cu2 N49 C21 179.6390(16) 102_654 . 1_555 n
C43 C50 H60 118.79(13) 1_555 . 1_555 n
C43 C50 C61 121.98(10) 1_555 . 1_555 n
H60 C50 C61 119.19(14) 1_555 . 1_555 n
C43 C51 C45 124.83(8) 1_555 . 1_555 n
C43 C51 C62 118.79(10) 1_555 . 1_555 n
C45 C51 C62 116.11(10) 1_555 . 1_555 n
C44 C52 C48 126.41(9) 1_555 . 1_555 n
C44 C52 C63 116.60(9) 1_555 . 1_555 n
C48 C52 C63 116.91(10) 1_555 . 1_555 n
H40 C53 C44 80.99(9) 101_554 . 1_555 n
H40 C53 C64 103.67(11) 101_554 . 1_555 n
H40 C53 H65 84.26(16) 101_554 . 1_555 n
C44 C53 C64 122.11(10) 1_555 . 1_555 n
C44 C53 H65 118.47(13) 1_555 . 1_555 n
C64 C53 H65 119.41(14) 1_555 . 1_555 n
C46 H55 H56 35.54(10) 1_555 . 1_555 n
C46 H56 H55 36.50(10) 1_555 . 1_555 n
C50 C61 H66 119.38(15) 1_555 . 1_555 n
C50 C61 C67 121.69(10) 1_555 . 1_555 n
H66 C61 C67 118.93(13) 1_555 . 1_555 n
C51 C62 C67 122.14(10) 1_555 . 1_555 n
C51 C62 H68 119.17(14) 1_555 . 1_555 n
C67 C62 H68 118.68(13) 1_555 . 1_555 n
C52 C63 H69 119.00(14) 1_555 . 1_555 n
C52 C63 C70 122.92(10) 1_555 . 1_555 n
H69 C63 C70 118.08(14) 1_555 . 1_555 n
C53 C64 C70 120.81(9) 1_555 . 1_555 n
C53 C64 H71 119.78(16) 1_555 . 1_555 n
C70 C64 H71 119.41(15) 1_555 . 1_555 n
C61 C67 C62 118.51(8) 1_555 . 1_555 n
C61 C67 H72 120.75(17) 1_555 . 1_555 n
C62 C67 H72 120.75(18) 1_555 . 1_555 n
C63 C70 C64 118.89(9) 1_555 . 1_555 n
C63 C70 H73 120.30(17) 1_555 . 1_555 n
C64 C70 H73 120.81(16) 1_555 . 1_555 n
O75 Cl74 O76 115.03(15) 1_555 . 1_555 n
O75 Cl74 O77 111.11(16) 1_555 . 1_555 n
O75 Cl74 O78 109.94(15) 1_555 . 1_555 n
O76 Cl74 O77 106.88(17) 1_555 . 1_555 n
O76 Cl74 O78 105.84(17) 1_555 . 1_555 n
O77 Cl74 O78 107.66(14) 1_555 . 1_555 n

loop_
_geom_bond_atom_site_label_1
_geom_bond_atom_site_label_2
_geom_bond_distance
_geom_bond_site_symmetry_1
_geom_bond_site_symmetry_2
_geom_bond_publ_flag
N1 Cu2 2.0828(17) . 1_555 n
N1 C3 1.0148(19) . 1_555 n
Cu2 N1 2.0828(17) . 1_555 n
Cu2 N4 2.0501(13) . 1_555 n
Cu2 N5 2.1911(14) . 1_555 n
Cu2 N6 2.0427(13) . 1_555 n
Cu2 N49 2.1321(26) . 102_644 n
C3 N1 1.0148(19) . 1_555 n
C3 Os7 2.0277(16) . 1_555 n
N4 Cu2 2.0501(13) . 1_555 n
N4 C8 1.5300(12) . 1_555 n
N4 C9 1.4880(12) . 1_555 n
N4 C10 1.4840(12) . 1_555 n
N4 H23 2.0421(18) . 1_555 n
N4 H24 2.0091(19) . 1_555 n
N4 H25 2.0238(19) . 1_555 n
N4 H26 2.0080(19) . 1_555 n
N4 H27 2.0213(20) . 1_555 n
N4 H28 2.0229(20) . 1_555 n
N5 Cu2 2.1911(14) . 1_555 n
N5 C11 1.4450(12) . 1_555 n
N5 C12 1.5080(12) . 1_555 n
N5 C13 1.5210(12) . 1_555 n
N5 H29 1.9969(19) . 1_555 n
N5 H30 1.9902(19) . 1_555 n
N5 H31 2.0245(19) . 1_555 n
N5 H32 2.0349(20) . 1_555 n
N5 H33 2.0535(19) . 1_555 n
N5 H34 2.0461(19) . 1_555 n
N5 H35 2.0592(20) . 1_555 n
N6 Cu2 2.0427(13) . 1_555 n
N6 C14 1.4381(12) . 1_555 n
N6 C15 1.4921(12) . 1_555 n
N6 C16 1.4970(12) . 1_555 n
N6 H36 1.9645(18) . 1_555 n
N6 H37 1.9472(19) . 1_555 n
N6 H38 2.0250(19) . 1_555 n
N6 H39 2.0429(19) . 1_555 n
N6 H40 2.0351(19) . 1_555 n
N6 H41 2.0363(19) . 1_555 n
N6 H42 2.0185(19) . 1_555 n
Os7 C3 2.0277(16) . 1_555 n
Os7 O17 2.0012(15) . 1_555 n
Os7 O18 2.0072(16) . 1_555 n
Os7 N19 1.9836(13) . 1_555 n
Os7 N20 1.9999(13) . 1_555 n
Os7 C21 2.0450(16) . 1_555 n
C8 N4 1.5300(12) . 1_555 n
C8 C11 1.4870(12) . 1_555 n
C8 H22 0.9670(19) . 1_555 n
C8 H23 0.9570(17) . 1_555 n
C8 H29 2.0213(20) . 1_555 n
C8 H30 2.0347(19) . 1_555 n
C9 N4 1.4880(12) . 1_555 n
C9 C15 1.4982(11) . 1_555 n
C9 H24 0.9590(18) . 1_555 n
C9 H25 0.9560(18) . 1_555 n
C9 H38 2.0408(18) . 1_555 n
C9 H39 2.0354(19) . 1_555 n
C10 N4 1.4840(12) . 1_555 n
C10 H26 0.9560(18) . 1_555 n
C10 H27 0.9700(18) . 1_555 n
C10 H28 0.9650(18) . 1_555 n
C11 N5 1.4450(12) . 1_555 n
C11 C8 1.4870(12) . 1_555 n
C11 H22 2.0056(20) . 1_555 n
C11 H23 2.0025(19) . 1_555 n
C11 H29 0.9660(19) . 1_555 n
C11 H30 0.9690(17) . 1_555 n
C12 N5 1.5080(12) . 1_555 n
C12 C14 1.5321(11) . 1_555 n
C12 H31 0.9550(18) . 1_555 n
C12 H32 0.9590(18) . 1_555 n
C12 H36 2.0466(19) . 1_555 n
C12 H37 2.0507(19) . 1_555 n
C13 N5 1.5210(12) . 1_555 n
C13 H33 0.9600(19) . 1_555 n
C13 H34 0.9550(17) . 1_555 n
C13 H35 0.9550(18) . 1_555 n
C14 N6 1.4381(12) . 1_555 n
C14 C12 1.5321(11) . 1_555 n
C14 H31 2.0599(19) . 1_555 n
C14 H32 2.0591(19) . 1_555 n
C14 H36 0.9590(17) . 1_555 n
C14 H37 0.9530(17) . 1_555 n
C15 N6 1.4921(12) . 1_555 n
C15 C9 1.4982(11) . 1_555 n
C15 H24 2.0290(18) . 1_555 n
C15 H25 2.0072(18) . 1_555 n
C15 H38 0.9600(19) . 1_555 n
C15 H39 0.9650(19) . 1_555 n
C16 N6 1.4970(12) . 1_555 n
C16 H40 0.9660(19) . 1_555 n
C16 H41 0.9560(19) . 1_555 n
C16 H42 0.9600(18) . 1_555 n
O17 Os7 2.0012(15) . 1_555 n
O17 C43 1.3161(14) . 1_555 n
O18 Os7 2.0072(16) . 1_555 n
O18 C44 1.3268(16) . 1_555 n
N19 Os7 1.9836(13) . 1_555 n
N19 C45 1.3040(12) . 1_555 n
N19 C46 1.4764(14) . 1_555 n
N19 H54 1.9358(19) . 1_555 n
N19 H55 2.0316(19) . 1_555 n
N19 H56 1.9950(20) . 1_555 n
N20 Os7 1.9999(13) . 1_555 n
N20 C47 1.4544(13) . 1_555 n
N20 C48 1.2792(13) . 1_555 n
N20 H57 1.9766(19) . 1_555 n
N20 H58 1.9986(20) . 1_555 n
N20 H59 1.9242(19) . 1_555 n
C21 Os7 2.0450(16) . 1_555 n
C21 H28 2.0940(22) . 102_654 n
C21 N49 1.1880(27) . 1_555 n
H22 C8 0.9670(19) . 1_555 n
H22 C11 2.0056(20) . 1_555 n
H22 H23 1.5588(23) . 1_555 n
H23 N4 2.0421(18) . 1_555 n
H23 C8 0.9570(17) . 1_555 n
H23 C11 2.0025(19) . 1_555 n
H23 H22 1.5588(23) . 1_555 n
H24 N4 2.0091(19) . 1_555 n
H24 C9 0.9590(18) . 1_555 n
H24 C15 2.0290(18) . 1_555 n
H24 H25 1.5434(24) . 1_555 n
H25 N4 2.0238(19) . 1_555 n
H25 C9 0.9560(18) . 1_555 n
H25 C15 2.0072(18) . 1_555 n
H25 H24 1.5434(24) . 1_555 n
H26 N4 2.0080(19) . 1_555 n
H26 C10 0.9560(18) . 1_555 n
H26 H27 1.5783(24) . 1_555 n
H26 H28 1.5657(23) . 1_555 n
H27 N4 2.0213(20) . 1_555 n
H27 C10 0.9700(18) . 1_555 n
H27 H26 1.5783(24) . 1_555 n
H27 H28 1.5860(22) . 1_555 n
H28 N4 2.0229(20) . 1_555 n
H28 C10 0.9650(18) . 1_555 n
H28 C21 2.0940(22) . 102_644 n
H28 H26 1.5657(23) . 1_555 n
H28 H27 1.5860(22) . 1_555 n
H28 N49 1.9237(33) . 102_644 n
H29 N5 1.9969(19) . 1_555 n
H29 C8 2.0213(20) . 1_555 n
H29 C11 0.9660(19) . 1_555 n
H29 H30 1.5747(22) . 1_555 n
H30 N5 1.9902(19) . 1_555 n
H30 C8 2.0347(19) . 1_555 n
H30 C11 0.9690(17) . 1_555 n
H30 H29 1.5747(22) . 1_555 n
H31 N5 2.0245(19) . 1_555 n
H31 C12 0.9550(18) . 1_555 n
H31 C14 2.0599(19) . 1_555 n
H31 H32 1.5537(22) . 1_555 n
H32 N5 2.0349(20) . 1_555 n
H32 C12 0.9590(18) . 1_555 n
H32 C14 2.0591(19) . 1_555 n
H32 H31 1.5537(22) . 1_555 n
H33 N5 2.0535(19) . 1_555 n
H33 C13 0.9600(19) . 1_555 n
H33 H34 1.5680(22) . 1_555 n
H33 H35 1.5567(24) . 1_555 n
H34 N5 2.0461(19) . 1_555 n
H34 C13 0.9550(17) . 1_555 n
H34 H33 1.5680(22) . 1_555 n
H34 H35 1.5525(23) . 1_555 n
H35 N5 2.0592(20) . 1_555 n
H35 C13 0.9550(18) . 1_555 n
H35 H33 1.5567(24) . 1_555 n
H35 H34 1.5525(23) . 1_555 n
H36 N6 1.9645(18) . 1_555 n
H36 C12 2.0466(19) . 1_555 n
H36 C14 0.9590(17) . 1_555 n
H36 H37 1.5318(23) . 1_555 n
H37 N6 1.9472(19) . 1_555 n
H37 C12 2.0507(19) . 1_555 n
H37 C14 0.9530(17) . 1_555 n
H37 H36 1.5318(23) . 1_555 n
H38 N6 2.0250(19) . 1_555 n
H38 C9 2.0408(18) . 1_555 n
H38 C15 0.9600(19) . 1_555 n
H38 H39 1.5497(24) . 1_555 n
H39 N6 2.0429(19) . 1_555 n
H39 C9 2.0354(19) . 1_555 n
H39 C15 0.9650(19) . 1_555 n
H39 H38 1.5497(24) . 1_555 n
H39 H71 1.9085(27) . 101_545 n
H40 N6 2.0351(19) . 1_555 n
H40 C16 0.9660(19) . 1_555 n
H40 H41 1.5614(24) . 1_555 n
H40 H42 1.5845(24) . 1_555 n
H40 C44 1.9998(20) . 101_545 n
H40 C53 1.6785(21) . 101_545 n
H40 H65 1.8467(28) . 101_545 n
H41 N6 2.0363(19) . 1_555 n
H41 C16 0.9560(19) . 1_555 n
H41 H40 1.5614(24) . 1_555 n
H41 H42 1.5616(24) . 1_555 n
H42 N6 2.0185(19) . 1_555 n
H42 C16 0.9600(18) . 1_555 n
H42 H40 1.5845(24) . 1_555 n
H42 H41 1.5616(24) . 1_555 n
C43 O17 1.3161(14) . 1_555 n
C43 C50 1.4150(15) . 1_555 n
C43 C51 1.4280(16) . 1_555 n
C43 H60 2.0540(23) . 1_555 n
C44 O18 1.3268(16) . 1_555 n
C44 H40 1.9998(20) . 101_554 n
C44 C52 1.4348(16) . 1_555 n
C44 C53 1.3811(14) . 1_555 n
C44 H65 2.0199(22) . 1_555 n
C45 N19 1.3040(12) . 1_555 n
C45 C51 1.4280(16) . 1_555 n
C45 H54 0.9550(22) . 1_555 n
C46 N19 1.4764(14) . 1_555 n
C46 C47 1.4757(11) . 1_555 n
C46 H55 0.9710(18) . 1_555 n
C46 H56 0.9490(17) . 1_555 n
C46 H57 2.0123(20) . 1_555 n
C46 H58 2.0104(19) . 1_555 n
C47 N20 1.4544(13) . 1_555 n
C47 C46 1.4757(11) . 1_555 n
C47 H55 2.0206(20) . 1_555 n
C47 H56 2.0055(19) . 1_555 n
C47 H57 0.9600(18) . 1_555 n
C47 H58 0.9680(17) . 1_555 n
C48 N20 1.2792(13) . 1_555 n
C48 C52 1.4239(15) . 1_555 n
C48 H59 0.9580(22) . 1_555 n
N49 Cu2 2.1321(26) . 102_654 n
N49 C21 1.1880(27) . 1_555 n
N49 H28 1.9237(33) . 102_654 n
C50 C43 1.4150(15) . 1_555 n
C50 H60 0.9560(23) . 1_555 n
C50 C61 1.3550(12) . 1_555 n
C50 H66 2.0052(18) . 1_555 n
C51 C43 1.4280(16) . 1_555 n
C51 C45 1.4280(16) . 1_555 n
C51 H54 2.0441(24) . 1_555 n
C51 C62 1.4311(12) . 1_555 n
C51 H68 2.0726(20) . 1_555 n
C52 C44 1.4348(16) . 1_555 n
C52 C48 1.4239(15) . 1_555 n
C52 H59 2.0472(23) . 1_555 n
C52 C63 1.4251(13) . 1_555 n
C52 H69 2.0662(21) . 1_555 n
C53 H40 1.6785(21) . 101_554 n
C53 C44 1.3811(14) . 1_555 n
C53 C64 1.3669(13) . 1_555 n
C53 H65 0.9560(22) . 1_555 n
C53 H71 2.0160(19) . 1_555 n
H54 N19 1.9358(19) . 1_555 n
H54 C45 0.9550(22) . 1_555 n
H54 C51 2.0441(24) . 1_555 n
H55 N19 2.0316(19) . 1_555 n
H55 C46 0.9710(18) . 1_555 n
H55 C47 2.0206(20) . 1_555 n
H55 H56 1.5529(23) . 1_555 n
H56 N19 1.9950(20) . 1_555 n
H56 C46 0.9490(17) . 1_555 n
H56 C47 2.0055(19) . 1_555 n
H56 H55 1.5529(23) . 1_555 n
H57 N20 1.9766(19) . 1_555 n
H57 C46 2.0123(20) . 1_555 n
H57 C47 0.9600(18) . 1_555 n
H57 H58 1.5693(23) . 1_555 n
H58 N20 1.9986(20) . 1_555 n
H58 C46 2.0104(19) . 1_555 n
H58 C47 0.9680(17) . 1_555 n
H58 H57 1.5693(23) . 1_555 n
H59 N20 1.9242(19) . 1_555 n
H59 C48 0.9580(22) . 1_555 n
H59 C52 2.0472(23) . 1_555 n
H60 C43 2.0540(23) . 1_555 n
H60 C50 0.9560(23) . 1_555 n
H60 C61 2.0033(20) . 1_555 n
H60 O75 1.8940(30) . 1_555 n
C61 C50 1.3550(12) . 1_555 n
C61 H60 2.0033(20) . 1_555 n
C61 H66 0.9560(22) . 1_555 n
C61 C67 1.4000(16) . 1_555 n
C61 H72 2.0630(22) . 1_555 n
C62 C51 1.4311(12) . 1_555 n
C62 C67 1.3511(15) . 1_555 n
C62 H68 0.9560(23) . 1_555 n
C62 H72 2.0182(19) . 1_555 n
C63 C52 1.4251(13) . 1_555 n
C63 H69 0.9570(22) . 1_555 n
C63 C70 1.3550(14) . 1_555 n
C63 H73 2.0176(19) . 1_555 n
C64 C53 1.3669(13) . 1_555 n
C64 H65 2.0164(21) . 1_555 n
C64 C70 1.3799(16) . 1_555 n
C64 H71 0.9510(20) . 1_555 n
C64 H73 2.0452(22) . 1_555 n
H65 H40 1.8467(28) . 101_554 n
H65 C44 2.0199(22) . 1_555 n
H65 C53 0.9560(22) . 1_555 n
H65 C64 2.0164(21) . 1_555 n
H66 C50 2.0052(18) . 1_555 n
H66 C61 0.9560(22) . 1_555 n
H66 C67 2.0418(24) . 1_555 n
H66 O75 1.8393(27) . 1_555 n
C67 C61 1.4000(16) . 1_555 n
C67 C62 1.3511(15) . 1_555 n
C67 H66 2.0418(24) . 1_555 n
C67 H68 1.9948(23) . 1_555 n
C67 H72 0.9600(16) . 1_555 n
H68 C51 2.0726(20) . 1_555 n
H68 C62 0.9560(23) . 1_555 n
H68 C67 1.9948(23) . 1_555 n
H69 C52 2.0662(21) . 1_555 n
H69 C63 0.9570(22) . 1_555 n
H69 C70 1.9932(22) . 1_555 n
C70 C63 1.3550(14) . 1_555 n
C70 C64 1.3799(16) . 1_555 n
C70 H69 1.9932(22) . 1_555 n
C70 H71 2.0242(23) . 1_555 n
C70 H73 0.9600(18) . 1_555 n
H71 H39 1.9085(27) . 101_554 n
H71 C53 2.0160(19) . 1_555 n
H71 C64 0.9510(20) . 1_555 n
H71 C70 2.0242(23) . 1_555 n
H72 C61 2.0630(22) . 1_555 n
H72 C62 2.0182(19) . 1_555 n
H72 C67 0.9600(16) . 1_555 n
H73 C63 2.0176(19) . 1_555 n
H73 C64 2.0452(22) . 1_555 n
H73 C70 0.9600(18) . 1_555 n
Cl74 O75 1.3870(20) . 1_555 n
Cl74 O76 1.4230(17) . 1_555 n
Cl74 O77 1.4010(19) . 1_555 n
Cl74 O78 1.4140(21) . 1_555 n
O75 H60 1.8940(30) . 1_555 n
O75 H66 1.8393(27) . 1_555 n
O75 Cl74 1.3870(20) . 1_555 n
O76 Cl74 1.4230(17) . 1_555 n
O77 Cl74 1.4010(19) . 1_555 n
O78 Cl74 1.4140(21) . 1_555 n
